data_4037526
loop_
_publ_author_name
'Miao, Maozhong'
'Luo, Yi'
'Xu, Huaping'
'Jin, Mengchao'
'Chen, Zhengkai'
'Xu, Jianfeng'
'Ren, Hongjun'

_publ_section_title
;
 Strain-Promoted Nitration of 3-Cyclopropylideneprop-2-en-1-ones and the
 Application for the Synthesis of Pyrroles.
;
_journal_issue 23
_journal_name_full 'The Journal of organic chemistry'
_journal_page_first 12224
_journal_page_last 12237
_journal_paper_doi 10.1021/acs.joc.7b02087
_journal_volume 82
_journal_year 2017
_chemical_formula_moiety 'C18 H15 F N2 O5'
_chemical_formula_sum 'C18 H15 F N2 O5'
_chemical_formula_weight 358.32
_space_group_crystal_system triclinic
_space_group_IT_number 2
_space_group_name_Hall '-P 1'
_space_group_name_H-M_alt 'P -1'
_atom_sites_solution_hydrogens geom
_atom_sites_solution_primary direct
_atom_sites_solution_secondary difmap
_audit_creation_date 2016-12-08
_audit_creation_method
;
Olex2 1.2
(compiled 2014.03.20 svn.r2914 for OlexSys, GUI svn.r4816)
;
_cell_angle_alpha 78.465(7)
_cell_angle_beta 87.134(6)
_cell_angle_gamma 75.928(6)
_cell_formula_units_Z 4
_cell_length_a 10.1911(7)
_cell_length_b 10.8544(9)
_cell_length_c 16.4245(13)
_cell_measurement_reflns_used 2425
_cell_measurement_temperature 293(2)
_cell_measurement_theta_max 29.5377
_cell_measurement_theta_min 3.1674
_cell_volume 1726.7(2)
_computing_cell_refinement
;
CrysAlisPro, Agilent Technologies,
Version 1.171.35.11 (release 16-05-2011 CrysAlis171 .NET)
(compiled May 16 2011,17:55:39)
;
_computing_data_collection
;
CrysAlisPro, Agilent Technologies,
Version 1.171.35.11 (release 16-05-2011 CrysAlis171 .NET)
(compiled May 16 2011,17:55:39)
;
_computing_data_reduction
;
CrysAlisPro, Agilent Technologies,
Version 1.171.35.11 (release 16-05-2011 CrysAlis171 .NET)
(compiled May 16 2011,17:55:39)
;
_computing_molecular_graphics 'Olex2 (Dolomanov et al., 2009)'
_computing_publication_material 'Olex2 (Dolomanov et al., 2009)'
_computing_structure_refinement 'ShelXL (Sheldrick, 2008)'
_computing_structure_solution 'ShelXS (Sheldrick, 2008)'
_diffrn_ambient_temperature 293.15
_diffrn_detector_area_resol_mean 10.3592
_diffrn_measured_fraction_theta_full 0.996
_diffrn_measured_fraction_theta_max 0.996
_diffrn_measurement_device_type 'Xcalibur, Atlas, Gemini ultra'
_diffrn_measurement_method '\w scans'
_diffrn_orient_matrix_UB_11 0.0353230000
_diffrn_orient_matrix_UB_12 0.0242182000
_diffrn_orient_matrix_UB_13 -0.0355428000
_diffrn_orient_matrix_UB_21 -0.0186006000
_diffrn_orient_matrix_UB_22 -0.0432463000
_diffrn_orient_matrix_UB_23 -0.0218888000
_diffrn_orient_matrix_UB_31 -0.0596223000
_diffrn_orient_matrix_UB_32 0.0475290000
_diffrn_orient_matrix_UB_33 -0.0141512000
_diffrn_radiation_monochromator graphite
_diffrn_radiation_type MoK\a
_diffrn_radiation_wavelength 0.71073
_diffrn_reflns_av_R_equivalents 0.0290
_diffrn_reflns_av_unetI/netI 0.0505
_diffrn_reflns_limit_h_max 12
_diffrn_reflns_limit_h_min -10
_diffrn_reflns_limit_k_max 13
_diffrn_reflns_limit_k_min -13
_diffrn_reflns_limit_l_max 19
_diffrn_reflns_limit_l_min -19
_diffrn_reflns_number 11097
_diffrn_reflns_theta_full 25.35
_diffrn_reflns_theta_max 25.35
_diffrn_reflns_theta_min 3.17
_diffrn_source 'Enhance (Mo) X-ray Source'
_exptl_absorpt_coefficient_mu 0.109
_exptl_absorpt_correction_T_max 1.00000
_exptl_absorpt_correction_T_min 0.95928
_exptl_absorpt_correction_type multi-scan
_exptl_absorpt_process_details
;
CrysAlisPro, Agilent Technologies,
Version 1.171.35.11 (release 16-05-2011 CrysAlis171 .NET)
(compiled May 16 2011,17:55:39)
Empirical absorption correction using spherical harmonics,
 implemented in SCALE3 ABSPACK scaling algorithm.
;
_exptl_crystal_colour colourless
_exptl_crystal_colour_primary colourless
_exptl_crystal_density_diffrn 1.378
_exptl_crystal_density_method 'not measured'
_exptl_crystal_description block
_exptl_crystal_F_000 744
_exptl_crystal_size_max 0.42
_exptl_crystal_size_mid 0.36
_exptl_crystal_size_min 0.29
_refine_diff_density_max 0.202
_refine_diff_density_min -0.226
_refine_diff_density_rms 0.035
_refine_ls_extinction_coef 0.0181(14)
_refine_ls_extinction_expression Fc^*^=kFc[1+0.001xFc^2^\l^3^/sin(2\q)]^-1/4^
_refine_ls_extinction_method SHELXL
_refine_ls_goodness_of_fit_ref 1.013
_refine_ls_hydrogen_treatment constr
_refine_ls_matrix_type full
_refine_ls_number_parameters 470
_refine_ls_number_reflns 6300
_refine_ls_number_restraints 0
_refine_ls_restrained_S_all 1.013
_refine_ls_R_factor_all 0.0869
_refine_ls_R_factor_gt 0.0501
_refine_ls_shift/su_max 0.001
_refine_ls_shift/su_mean 0.000
_refine_ls_structure_factor_coef Fsqd
_refine_ls_weighting_details 'calc w=1/[\s^2^(Fo^2^)+(0.0489P)^2^+0.2348P] where P=(Fo^2^+2Fc^2^)/3'
_refine_ls_weighting_scheme calc
_refine_ls_wR_factor_gt 0.1086
_refine_ls_wR_factor_ref 0.1324
_reflns_number_gt 4033
_reflns_number_total 6300
_reflns_threshold_expression >2sigma(I)
_cod_data_source_file jo7b02087_si_001.cif
_cod_data_source_block 161207_ly_7_24_cmpd_3e
_cod_database_code 4037526
_chemical_oxdiff_formula 'c10 h10 n2 o8'
_reflns_odcompleteness_completeness 99.53
_reflns_odcompleteness_iscentric 1
_reflns_odcompleteness_theta 26.32
_olex2_refinement_description
;
1. Fixed Uiso
 At 1.2 times of:
  All C(H) groups, All C(H,H) groups
2.a Ternary CH refined with riding coordinates:
 C8(H8), C9(H9), C26(H26), C27(H27)
2.b Secondary CH2 refined with riding coordinates:
 C11(H11A,H11B), C12(H12A,H12B), C29(H29A,H29B), C30(H30A,H30B)
2.c Aromatic/amide H refined with riding coordinates:
 C1(H1), C2(H2), C4(H4), C5(H5), C14(H14), C15(H15), C16(H16), C17(H17),
 C18(H18), C19(H19), C20(H20), C22(H22), C23(H23), C32(H32), C33(H33), C34(H34),
  C35(H35), C36(H36)
;

loop_
_space_group_symop_id
_space_group_symop_operation_xyz
1 'x, y, z'
2 '-x, -y, -z'

loop_
_atom_site_label
_atom_site_type_symbol
_atom_site_fract_x
_atom_site_fract_y
_atom_site_fract_z
_atom_site_U_iso_or_equiv
_atom_site_adp_type
_atom_site_occupancy
_atom_site_calc_flag
_atom_site_refinement_flags_posn
F1 F 1.19538(16) 1.11569(19) 0.29397(13) 0.1151(7) Uani 1 d .
O1 O 0.85408(15) 0.71252(15) 0.28386(10) 0.0588(4) Uani 1 d .
O2 O 0.64099(17) 0.96085(16) 0.24919(11) 0.0663(5) Uani 1 d .
O3 O 0.4578(2) 0.9053(2) 0.24029(12) 0.1018(7) Uani 1 d .
O4 O 0.47147(16) 1.00568(15) 0.40877(11) 0.0616(5) Uani 1 d .
O5 O 0.32506(17) 0.92111(18) 0.48417(12) 0.0777(6) Uani 1 d .
N1 N 0.5624(2) 0.89445(19) 0.27448(11) 0.0511(5) Uani 1 d .
N2 N 0.42023(18) 0.91569(19) 0.43585(12) 0.0520(5) Uani 1 d .
C1 C 0.9247(3) 0.9687(3) 0.37176(19) 0.0802(9) Uani 1 d .
H1 H 0.8568 0.9769 0.4117 0.096 Uiso 1 calc R
C2 C 1.0125(3) 1.0492(3) 0.3619(2) 0.0950(10) Uani 1 d .
H2 H 1.0048 1.1107 0.3950 0.114 Uiso 1 calc R
C3 C 1.1088(3) 1.0373(3) 0.3038(2) 0.0785(8) Uani 1 d .
C4 C 1.1252(3) 0.9469(3) 0.25520(18) 0.0809(9) Uani 1 d .
H4 H 1.1941 0.9396 0.2159 0.097 Uiso 1 calc R
C5 C 1.0378(2) 0.8663(3) 0.26537(15) 0.0631(7) Uani 1 d .
H5 H 1.0476 0.8042 0.2325 0.076 Uiso 1 calc R
C6 C 0.9357(2) 0.8767(2) 0.32388(14) 0.0483(5) Uani 1 d .
C7 C 0.8404(2) 0.7918(2) 0.32881(13) 0.0452(5) Uani 1 d .
C8 C 0.72546(19) 0.80048(19) 0.39209(12) 0.0417(5) Uani 1 d .
H8 H 0.7092 0.8840 0.4097 0.050 Uiso 1 calc R
C9 C 0.59698(19) 0.79086(19) 0.35245(12) 0.0414(5) Uani 1 d .
H9 H 0.6182 0.7074 0.3344 0.050 Uiso 1 calc R
C10 C 0.4744(2) 0.79320(19) 0.40662(13) 0.0437(5) Uani 1 d .
C11 C 0.3671(2) 0.7267(2) 0.39179(16) 0.0601(6) Uani 1 d .
H11A H 0.2737 0.7686 0.4014 0.072 Uiso 1 calc R
H11B H 0.3808 0.6799 0.3464 0.072 Uiso 1 calc R
C12 C 0.4556(2) 0.6738(2) 0.46409(16) 0.0630(7) Uani 1 d .
H12A H 0.5236 0.5941 0.4633 0.076 Uiso 1 calc R
H12B H 0.4166 0.6828 0.5183 0.076 Uiso 1 calc R
C13 C 0.7663(2) 0.6924(2) 0.46708(14) 0.0457(5) Uani 1 d .
C14 C 0.8105(2) 0.5648(2) 0.45970(16) 0.0548(6) Uani 1 d .
H14 H 0.8179 0.5432 0.4074 0.066 Uiso 1 calc R
C15 C 0.8439(2) 0.4692(2) 0.52908(19) 0.0668(7) Uani 1 d .
H15 H 0.8741 0.3834 0.5233 0.080 Uiso 1 calc R
C16 C 0.8334(3) 0.4987(3) 0.60623(19) 0.0767(8) Uani 1 d .
H16 H 0.8555 0.4333 0.6530 0.092 Uiso 1 calc R
C17 C 0.7901(3) 0.6245(3) 0.61445(17) 0.0816(8) Uani 1 d .
H17 H 0.7827 0.6449 0.6671 0.098 Uiso 1 calc R
C18 C 0.7571(2) 0.7224(2) 0.54541(15) 0.0637(7) Uani 1 d .
H18 H 0.7288 0.8081 0.5517 0.076 Uiso 1 calc R
F2 F 0.8166(2) 1.11057(17) -0.01789(12) 0.1096(6) Uani 1 d .
O6 O 0.52398(18) 0.66362(16) -0.00148(11) 0.0711(5) Uani 1 d .
O7 O 0.3072(2) 0.5286(2) 0.18247(17) 0.1116(8) Uani 1 d .
O8 O 0.3952(2) 0.68943(19) 0.17284(14) 0.0916(6) Uani 1 d .
O9 O 0.5872(2) 0.49735(17) 0.30691(10) 0.0772(5) Uani 1 d .
O10 O 0.6795(3) 0.2954(2) 0.33939(13) 0.1165(9) Uani 1 d .
N3 N 0.4019(2) 0.5787(2) 0.16965(13) 0.0657(6) Uani 1 d .
N4 N 0.6185(2) 0.3893(2) 0.29135(13) 0.0693(6) Uani 1 d .
C19 C 0.7528(2) 0.8088(2) 0.08595(15) 0.0592(6) Uani 1 d .
H19 H 0.7796 0.7469 0.1338 0.071 Uiso 1 calc R
C20 C 0.8056(3) 0.9159(3) 0.06874(17) 0.0726(7) Uani 1 d .
H20 H 0.8681 0.9271 0.1043 0.087 Uiso 1 calc R
C21 C 0.7648(3) 1.0052(2) -0.00109(17) 0.0656(7) Uani 1 d .
C22 C 0.6728(2) 0.9934(2) -0.05476(15) 0.0571(6) Uani 1 d .
H22 H 0.6459 1.0570 -0.1018 0.069 Uiso 1 calc R
C23 C 0.6210(2) 0.8859(2) -0.03789(13) 0.0492(5) Uani 1 d .
H23 H 0.5589 0.8760 -0.0742 0.059 Uiso 1 calc R
C24 C 0.6600(2) 0.7914(2) 0.03279(13) 0.0442(5) Uani 1 d .
C25 C 0.6009(2) 0.6777(2) 0.04844(13) 0.0492(6) Uani 1 d .
C26 C 0.6414(2) 0.5739(2) 0.12565(13) 0.0478(5) Uani 1 d .
H26 H 0.6472 0.6163 0.1723 0.057 Uiso 1 calc R
C27 C 0.5366(2) 0.4938(2) 0.14673(14) 0.0522(6) Uani 1 d .
H27 H 0.5203 0.4672 0.0953 0.063 Uiso 1 calc R
C28 C 0.5753(3) 0.3724(2) 0.21048(14) 0.0577(6) Uani 1 d .
C29 C 0.6419(3) 0.2469(2) 0.18542(17) 0.0734(8) Uani 1 d .
H29A H 0.6546 0.2468 0.1265 0.088 Uiso 1 calc R
H29B H 0.7138 0.1887 0.2206 0.088 Uiso 1 calc R
C30 C 0.5040(3) 0.2640(2) 0.21789(19) 0.0817(8) Uani 1 d .
H30A H 0.4908 0.2168 0.2732 0.098 Uiso 1 calc R
H30B H 0.4316 0.2749 0.1790 0.098 Uiso 1 calc R
C31 C 0.7800(2) 0.4881(2) 0.11269(14) 0.0519(6) Uani 1 d .
C32 C 0.8064(3) 0.4335(2) 0.04275(16) 0.0671(7) Uani 1 d .
H32 H 0.7404 0.4520 0.0020 0.080 Uiso 1 calc R
C33 C 0.9304(3) 0.3516(3) 0.0331(2) 0.0876(9) Uani 1 d .
H33 H 0.9474 0.3144 -0.0139 0.105 Uiso 1 calc R
C34 C 1.0280(3) 0.3249(3) 0.0920(3) 0.0978(11) Uani 1 d .
H34 H 1.1108 0.2681 0.0858 0.117 Uiso 1 calc R
C35 C 1.0045(3) 0.3812(3) 0.1599(2) 0.0953(10) Uani 1 d .
H35 H 1.0721 0.3644 0.1994 0.114 Uiso 1 calc R
C36 C 0.8809(3) 0.4630(3) 0.17038(17) 0.0716(7) Uani 1 d .
H36 H 0.8657 0.5015 0.2168 0.086 Uiso 1 calc R

loop_
_atom_site_aniso_label
_atom_site_aniso_U_11
_atom_site_aniso_U_22
_atom_site_aniso_U_33
_atom_site_aniso_U_23
_atom_site_aniso_U_13
_atom_site_aniso_U_12
F1 0.0833(11) 0.1188(15) 0.1552(19) -0.0013(13) -0.0051(11) -0.0663(11)
O1 0.0664(10) 0.0575(10) 0.0563(10) -0.0225(9) 0.0110(8) -0.0148(8)
O2 0.0750(11) 0.0528(10) 0.0653(12) 0.0100(8) 0.0019(9) -0.0217(9)
O3 0.0863(13) 0.156(2) 0.0625(13) 0.0236(13) -0.0320(11) -0.0576(13)
O4 0.0668(10) 0.0434(9) 0.0775(12) -0.0195(9) 0.0070(9) -0.0139(8)
O5 0.0691(11) 0.0854(14) 0.0832(14) -0.0350(11) 0.0308(10) -0.0180(10)
N1 0.0559(11) 0.0554(12) 0.0426(11) -0.0085(9) -0.0002(9) -0.0153(10)
N2 0.0509(11) 0.0532(12) 0.0533(12) -0.0167(10) 0.0028(9) -0.0105(10)
C1 0.0700(17) 0.085(2) 0.106(2) -0.0470(18) 0.0323(16) -0.0405(15)
C2 0.0789(19) 0.093(2) 0.135(3) -0.049(2) 0.022(2) -0.0451(18)
C3 0.0563(16) 0.082(2) 0.100(2) 0.0037(18) -0.0086(16) -0.0372(15)
C4 0.0550(15) 0.122(3) 0.0670(19) -0.0012(18) 0.0071(13) -0.0381(17)
C5 0.0557(14) 0.0831(19) 0.0509(15) -0.0089(13) 0.0020(11) -0.0206(13)
C6 0.0417(11) 0.0512(13) 0.0496(14) -0.0060(11) 0.0022(10) -0.0103(10)
C7 0.0485(12) 0.0422(12) 0.0417(13) -0.0058(10) 0.0007(10) -0.0070(10)
C8 0.0464(11) 0.0361(11) 0.0431(12) -0.0088(10) 0.0018(9) -0.0101(9)
C9 0.0507(12) 0.0336(11) 0.0401(12) -0.0052(9) 0.0015(9) -0.0123(9)
C10 0.0477(11) 0.0388(12) 0.0458(13) -0.0087(10) 0.0026(9) -0.0127(9)
C11 0.0571(13) 0.0613(15) 0.0699(17) -0.0163(13) 0.0076(12) -0.0278(12)
C12 0.0636(14) 0.0510(14) 0.0693(17) 0.0023(13) 0.0143(13) -0.0185(12)
C13 0.0433(11) 0.0439(12) 0.0483(14) -0.0051(10) 0.0004(9) -0.0107(10)
C14 0.0556(13) 0.0479(14) 0.0583(15) -0.0058(12) 0.0010(11) -0.0113(11)
C15 0.0545(14) 0.0492(15) 0.086(2) 0.0058(15) 0.0006(13) -0.0086(12)
C16 0.0711(17) 0.074(2) 0.070(2) 0.0216(16) -0.0117(14) -0.0162(15)
C17 0.102(2) 0.087(2) 0.0495(17) 0.0003(16) -0.0112(15) -0.0199(18)
C18 0.0758(16) 0.0606(16) 0.0508(16) -0.0068(13) -0.0076(12) -0.0109(13)
F2 0.1436(15) 0.0816(12) 0.1148(15) 0.0117(11) -0.0193(12) -0.0690(11)
O6 0.0989(12) 0.0625(11) 0.0562(11) 0.0007(9) -0.0226(10) -0.0328(10)
O7 0.0809(14) 0.0947(17) 0.156(2) -0.0115(15) 0.0294(14) -0.0305(13)
O8 0.0971(14) 0.0559(12) 0.1173(18) -0.0274(12) 0.0150(12) -0.0040(11)
O9 0.1236(15) 0.0571(11) 0.0537(11) -0.0182(9) 0.0017(10) -0.0213(11)
O10 0.191(2) 0.0763(14) 0.0551(13) 0.0052(11) -0.0152(14) 0.0071(15)
N3 0.0754(15) 0.0578(14) 0.0590(14) -0.0065(11) 0.0072(11) -0.0121(12)
N4 0.1055(17) 0.0539(14) 0.0419(13) -0.0016(11) 0.0067(11) -0.0144(12)
C19 0.0836(16) 0.0493(14) 0.0450(14) -0.0013(11) -0.0091(12) -0.0208(13)
C20 0.0931(19) 0.0712(18) 0.0615(18) -0.0064(15) -0.0154(15) -0.0374(15)
C21 0.0827(17) 0.0532(15) 0.0656(18) -0.0029(14) 0.0037(14) -0.0330(14)
C22 0.0679(15) 0.0485(14) 0.0487(14) 0.0019(11) 0.0062(12) -0.0123(12)
C23 0.0542(12) 0.0493(13) 0.0410(13) -0.0074(11) 0.0014(10) -0.0080(11)
C24 0.0560(12) 0.0394(12) 0.0358(12) -0.0084(10) 0.0030(10) -0.0085(10)
C25 0.0648(14) 0.0437(13) 0.0386(13) -0.0100(10) -0.0016(11) -0.0097(11)
C26 0.0710(14) 0.0388(12) 0.0348(12) -0.0089(10) -0.0015(10) -0.0135(11)
C27 0.0736(15) 0.0431(13) 0.0409(13) -0.0118(10) 0.0050(11) -0.0138(12)
C28 0.0875(17) 0.0426(13) 0.0440(14) -0.0103(11) 0.0087(12) -0.0176(12)
C29 0.111(2) 0.0421(14) 0.0657(18) -0.0121(13) 0.0122(16) -0.0179(14)
C30 0.118(2) 0.0523(16) 0.079(2) -0.0112(15) 0.0210(18) -0.0339(16)
C31 0.0661(14) 0.0384(12) 0.0508(14) -0.0075(11) 0.0015(11) -0.0130(11)
C32 0.0733(16) 0.0655(16) 0.0648(17) -0.0229(14) 0.0099(13) -0.0150(14)
C33 0.095(2) 0.073(2) 0.096(2) -0.0306(18) 0.031(2) -0.0154(18)
C34 0.073(2) 0.077(2) 0.128(3) -0.013(2) 0.012(2) 0.0020(17)
C35 0.076(2) 0.088(2) 0.109(3) -0.007(2) -0.0204(18) -0.0010(18)
C36 0.0828(18) 0.0618(16) 0.0659(18) -0.0087(14) -0.0127(14) -0.0096(15)

loop_
_atom_type_symbol
_atom_type_description
_atom_type_scat_dispersion_real
_atom_type_scat_dispersion_imag
_atom_type_scat_source
C C 0.0033 0.0016 'International Tables Vol C Tables 4.2.6.8 and 6.1.1.4'
H H 0.0000 0.0000 'International Tables Vol C Tables 4.2.6.8 and 6.1.1.4'
F F 0.0171 0.0103 'International Tables Vol C Tables 4.2.6.8 and 6.1.1.4'
N N 0.0061 0.0033 'International Tables Vol C Tables 4.2.6.8 and 6.1.1.4'
O O 0.0106 0.0060 'International Tables Vol C Tables 4.2.6.8 and 6.1.1.4'

loop_
_geom_angle_atom_site_label_1
_geom_angle_atom_site_label_2
_geom_angle_atom_site_label_3
_geom_angle
O2 N1 C9 119.19(18)
O3 N1 O2 123.1(2)
O3 N1 C9 117.7(2)
O4 N2 O5 124.19(19)
O4 N2 C10 117.77(18)
O5 N2 C10 118.0(2)
C2 C1 H1 119.4
C6 C1 H1 119.4
C6 C1 C2 121.2(2)
C1 C2 H2 120.6
C3 C2 C1 118.8(3)
C3 C2 H2 120.6
F1 C3 C4 118.5(3)
C2 C3 F1 119.1(3)
C2 C3 C4 122.4(3)
C3 C4 H4 120.7
C3 C4 C5 118.7(3)
C5 C4 H4 120.7
C4 C5 H5 119.6
C4 C5 C6 120.7(2)
C6 C5 H5 119.6
C1 C6 C5 118.1(2)
C1 C6 C7 123.7(2)
C5 C6 C7 118.1(2)
O1 C7 C6 120.87(19)
O1 C7 C8 119.13(19)
C6 C7 C8 119.98(17)
C7 C8 H8 109.0
C7 C8 C9 109.66(16)
C9 C8 H8 109.0
C13 C8 C7 109.06(15)
C13 C8 H8 109.0
C13 C8 C9 110.97(17)
N1 C9 C8 110.32(17)
N1 C9 H9 106.5
C8 C9 H9 106.5
C10 C9 N1 109.47(16)
C10 C9 C8 117.06(16)
C10 C9 H9 106.5
N2 C10 C9 114.89(18)
N2 C10 C11 113.48(17)
N2 C10 C12 115.79(18)
C9 C10 C11 121.70(17)
C12 C10 C9 120.95(17)
C12 C10 C11 58.45(15)
C10 C11 H11A 117.7
C10 C11 H11B 117.7
H11A C11 H11B 114.9
C12 C11 C10 60.36(15)
C12 C11 H11A 117.7
C12 C11 H11B 117.7
C10 C12 H12A 117.6
C10 C12 H12B 117.6
C11 C12 C10 61.19(16)
C11 C12 H12A 117.6
C11 C12 H12B 117.6
H12A C12 H12B 114.8
C14 C13 C8 122.00(19)
C14 C13 C18 118.8(2)
C18 C13 C8 119.23(19)
C13 C14 H14 119.8
C15 C14 C13 120.4(2)
C15 C14 H14 119.8
C14 C15 H15 119.6
C16 C15 C14 120.7(3)
C16 C15 H15 119.6
C15 C16 H16 120.3
C15 C16 C17 119.5(3)
C17 C16 H16 120.3
C16 C17 H17 119.6
C16 C17 C18 120.8(3)
C18 C17 H17 119.6
C13 C18 H18 120.1
C17 C18 C13 119.8(2)
C17 C18 H18 120.1
O7 N3 C27 116.7(2)
O8 N3 O7 123.9(2)
O8 N3 C27 119.4(2)
O9 N4 C28 117.6(2)
O10 N4 O9 123.3(2)
O10 N4 C28 119.1(2)
C20 C19 H19 119.6
C20 C19 C24 120.8(2)
C24 C19 H19 119.6
C19 C20 H20 120.7
C21 C20 C19 118.7(2)
C21 C20 H20 120.7
F2 C21 C20 118.6(3)
F2 C21 C22 118.6(2)
C20 C21 C22 122.7(2)
C21 C22 H22 120.7
C21 C22 C23 118.6(2)
C23 C22 H22 120.7
C22 C23 H23 119.6
C22 C23 C24 120.9(2)
C24 C23 H23 119.6
C19 C24 C23 118.3(2)
C19 C24 C25 122.8(2)
C23 C24 C25 118.8(2)
O6 C25 C24 120.7(2)
O6 C25 C26 119.6(2)
C24 C25 C26 119.60(19)
C25 C26 H26 108.5
C25 C26 C27 110.92(18)
C25 C26 C31 109.71(18)
C27 C26 H26 108.5
C27 C26 C31 110.76(17)
C31 C26 H26 108.5
N3 C27 H27 106.2
C26 C27 N3 110.06(18)
C26 C27 H27 106.2
C28 C27 N3 110.60(19)
C28 C27 C26 116.85(19)
C28 C27 H27 106.2
N4 C28 C27 115.16(19)
N4 C28 C29 115.6(2)
N4 C28 C30 113.4(2)
C27 C28 C29 120.6(2)
C27 C28 C30 122.1(2)
C29 C28 C30 58.17(16)
C28 C29 H29A 117.6
C28 C29 H29B 117.6
H29A C29 H29B 114.7
C30 C29 C28 61.40(16)
C30 C29 H29A 117.6
C30 C29 H29B 117.6
C28 C30 H30A 117.7
C28 C30 H30B 117.7
C29 C30 C28 60.43(17)
C29 C30 H30A 117.7
C29 C30 H30B 117.7
H30A C30 H30B 114.8
C32 C31 C26 120.5(2)
C36 C31 C26 120.7(2)
C36 C31 C32 118.7(2)
C31 C32 H32 119.9
C33 C32 C31 120.2(3)
C33 C32 H32 119.9
C32 C33 H33 119.8
C34 C33 C32 120.3(3)
C34 C33 H33 119.8
C33 C34 H34 120.0
C35 C34 C33 120.0(3)
C35 C34 H34 120.0
C34 C35 H35 119.9
C34 C35 C36 120.3(3)
C36 C35 H35 119.9
C31 C36 C35 120.4(3)
C31 C36 H36 119.8
C35 C36 H36 119.8

loop_
_geom_bond_atom_site_label_1
_geom_bond_atom_site_label_2
_geom_bond_distance
F1 C3 1.351(3)
O1 C7 1.221(2)
O2 N1 1.209(2)
O3 N1 1.199(2)
O4 N2 1.215(2)
O5 N2 1.220(2)
N1 C9 1.518(3)
N2 C10 1.475(3)
C1 H1 0.9300
C1 C2 1.378(4)
C1 C6 1.370(3)
C2 H2 0.9300
C2 C3 1.336(4)
C3 C4 1.359(4)
C4 H4 0.9300
C4 C5 1.374(4)
C5 H5 0.9300
C5 C6 1.381(3)
C6 C7 1.483(3)
C7 C8 1.524(3)
C8 H8 0.9800
C8 C9 1.526(3)
C8 C13 1.517(3)
C9 H9 0.9800
C9 C10 1.495(3)
C10 C11 1.503(3)
C10 C12 1.491(3)
C11 H11A 0.9700
C11 H11B 0.9700
C11 C12 1.461(3)
C12 H12A 0.9700
C12 H12B 0.9700
C13 C14 1.377(3)
C13 C18 1.382(3)
C14 H14 0.9300
C14 C15 1.373(3)
C15 H15 0.9300
C15 C16 1.360(4)
C16 H16 0.9300
C16 C17 1.362(4)
C17 H17 0.9300
C17 C18 1.382(4)
C18 H18 0.9300
F2 C21 1.347(3)
O6 C25 1.217(2)
O7 N3 1.209(3)
O8 N3 1.199(3)
O9 N4 1.214(2)
O10 N4 1.211(3)
N3 C27 1.532(3)
N4 C28 1.479(3)
C19 H19 0.9300
C19 C20 1.371(3)
C19 C24 1.389(3)
C20 H20 0.9300
C20 C21 1.355(4)
C21 C22 1.363(3)
C22 H22 0.9300
C22 C23 1.368(3)
C23 H23 0.9300
C23 C24 1.389(3)
C24 C25 1.474(3)
C25 C26 1.517(3)
C26 H26 0.9800
C26 C27 1.521(3)
C26 C31 1.522(3)
C27 H27 0.9800
C27 C28 1.491(3)
C28 C29 1.494(3)
C28 C30 1.509(3)
C29 H29A 0.9700
C29 H29B 0.9700
C29 C30 1.460(4)
C30 H30A 0.9700
C30 H30B 0.9700
C31 C32 1.381(3)
C31 C36 1.374(3)
C32 H32 0.9300
C32 C33 1.379(4)
C33 H33 0.9300
C33 C34 1.361(4)
C34 H34 0.9300
C34 C35 1.360(4)
C35 H35 0.9300
C35 C36 1.379(4)
C36 H36 0.9300

loop_
_geom_torsion_atom_site_label_1
_geom_torsion_atom_site_label_2
_geom_torsion_atom_site_label_3
_geom_torsion_atom_site_label_4
_geom_torsion
F1 C3 C4 C5 179.6(2)
O1 C7 C8 C9 -42.2(3)
O1 C7 C8 C13 79.5(2)
O2 N1 C9 C8 6.6(2)
O2 N1 C9 C10 136.80(19)
O3 N1 C9 C8 -174.20(19)
O3 N1 C9 C10 -44.0(3)
O4 N2 C10 C9 5.8(3)
O4 N2 C10 C11 -140.7(2)
O4 N2 C10 C12 154.4(2)
O5 N2 C10 C9 -175.82(19)
O5 N2 C10 C11 37.7(3)
O5 N2 C10 C12 -27.2(3)
N1 C9 C10 N2 -61.3(2)
N1 C9 C10 C11 82.1(2)
N1 C9 C10 C12 151.8(2)
N2 C10 C11 C12 -106.9(2)
N2 C10 C12 C11 102.9(2)
C1 C2 C3 F1 -179.8(3)
C1 C2 C3 C4 -1.4(5)
C1 C6 C7 O1 179.1(2)
C1 C6 C7 C8 -2.4(3)
C2 C1 C6 C5 0.3(4)
C2 C1 C6 C7 -176.9(3)
C2 C3 C4 C5 1.1(5)
C3 C4 C5 C6 -0.2(4)
C4 C5 C6 C1 -0.5(4)
C4 C5 C6 C7 176.8(2)
C5 C6 C7 O1 1.9(3)
C5 C6 C7 C8 -179.62(19)
C6 C1 C2 C3 0.6(5)
C6 C7 C8 C9 139.26(19)
C6 C7 C8 C13 -99.0(2)
C7 C8 C9 N1 -55.9(2)
C7 C8 C9 C10 178.03(17)
C7 C8 C13 C14 -53.4(3)
C7 C8 C13 C18 127.5(2)
C8 C9 C10 N2 65.1(2)
C8 C9 C10 C11 -151.5(2)
C8 C9 C10 C12 -81.8(3)
C8 C13 C14 C15 -178.6(2)
C8 C13 C18 C17 178.1(2)
C9 C8 C13 C14 67.5(2)
C9 C8 C13 C18 -111.6(2)
C9 C10 C11 C12 109.3(2)
C9 C10 C12 C11 -110.5(2)
C13 C8 C9 N1 -176.49(15)
C13 C8 C9 C10 57.5(2)
C13 C14 C15 C16 0.3(4)
C14 C13 C18 C17 -1.0(4)
C14 C15 C16 C17 -0.5(4)
C15 C16 C17 C18 -0.1(4)
C16 C17 C18 C13 0.9(4)
C18 C13 C14 C15 0.5(3)
F2 C21 C22 C23 179.6(2)
O6 C25 C26 C27 -23.3(3)
O6 C25 C26 C31 99.4(2)
O7 N3 C27 C26 175.3(2)
O7 N3 C27 C28 -54.1(3)
O8 N3 C27 C26 -3.8(3)
O8 N3 C27 C28 126.9(2)
O9 N4 C28 C27 18.3(3)
O9 N4 C28 C29 166.3(2)
O9 N4 C28 C30 -129.2(2)
O10 N4 C28 C27 -163.6(2)
O10 N4 C28 C29 -15.6(4)
O10 N4 C28 C30 48.9(3)
N3 C27 C28 N4 -71.3(3)
N3 C27 C28 C29 142.5(2)
N3 C27 C28 C30 73.1(3)
N4 C28 C29 C30 102.8(3)
N4 C28 C30 C29 -106.6(2)
C19 C20 C21 F2 179.9(2)
C19 C20 C21 C22 0.4(4)
C19 C24 C25 O6 -177.0(2)
C19 C24 C25 C26 0.2(3)
C20 C19 C24 C23 -0.5(3)
C20 C19 C24 C25 179.7(2)
C20 C21 C22 C23 -0.9(4)
C21 C22 C23 C24 0.7(3)
C22 C23 C24 C19 0.0(3)
C22 C23 C24 C25 179.75(19)
C23 C24 C25 O6 3.3(3)
C23 C24 C25 C26 -179.54(18)
C24 C19 C20 C21 0.4(4)
C24 C25 C26 C27 159.50(17)
C24 C25 C26 C31 -77.8(2)
C25 C26 C27 N3 -64.6(2)
C25 C26 C27 C28 168.18(17)
C25 C26 C31 C32 -51.0(3)
C25 C26 C31 C36 129.3(2)
C26 C27 C28 N4 55.7(3)
C26 C27 C28 C29 -90.6(3)
C26 C27 C28 C30 -159.9(2)
C26 C31 C32 C33 -177.3(2)
C26 C31 C36 C35 177.4(3)
C27 C26 C31 C32 71.7(3)
C27 C26 C31 C36 -108.0(3)
C27 C28 C29 C30 -111.1(3)
C27 C28 C30 C29 108.5(2)
C31 C26 C27 N3 173.31(17)
C31 C26 C27 C28 46.1(2)
C31 C32 C33 C34 -0.6(5)
C32 C31 C36 C35 -2.3(4)
C32 C33 C34 C35 -1.4(5)
C33 C34 C35 C36 1.5(5)
C34 C35 C36 C31 0.3(5)
C36 C31 C32 C33 2.4(4)
